data_7000964
loop_
_publ_author_name
'Tamm, Nadezhda B.'
'Ioffe, Ilya N.'
'Kemnitz, Erhard'
'Troyanov, Sergey I.'

_publ_section_title
;
 Synthesis and molecular structure of pentafluoroethyl derivatives of
 C70: C70(C2F5)8 and C70(C2F5)10
;
_journal_issue 15
_journal_name_full 'Dalton Transactions'
_journal_page_first 2740
_journal_page_last 2745
_journal_paper_doi 10.1039/b817829a
_journal_year 2009
_chemical_formula_sum 'C86 F40'
_chemical_formula_weight 1792.86
_chemical_name_systematic
;
?
;
_space_group_IT_number 15
_symmetry_cell_setting monoclinic
_symmetry_space_group_name_Hall '-C 2yc'
_symmetry_space_group_name_H-M 'C 1 2/c 1'
_atom_sites_solution_hydrogens none
_atom_sites_solution_primary direct
_atom_sites_solution_secondary difmap
_audit_creation_method SHELXL-97
_cell_angle_alpha 90.00
_cell_angle_beta 104.4382(2)
_cell_angle_gamma 90.00
_cell_formula_units_Z 8
_cell_length_a 47.1042(2)
_cell_length_b 14.10420(10)
_cell_length_c 18.13360(10)
_cell_measurement_reflns_used 61000
_cell_measurement_temperature 100(2)
_cell_measurement_theta_max 35
_cell_measurement_theta_min 4
_cell_volume 11666.88(12)
_computing_cell_refinement HKL2000
_computing_data_collection DENZO
_computing_data_reduction HKL2000
_computing_structure_refinement 'SHELXL-97 (Sheldrick, 1997)'
_computing_structure_solution 'SHELXS-97 (Sheldrick, 1990)'
_diffrn_ambient_temperature 100(2)
_diffrn_measured_fraction_theta_full 0.983
_diffrn_measured_fraction_theta_max 0.884
_diffrn_measurement_device_type MAR225
_diffrn_measurement_method CCD
_diffrn_radiation_monochromator Cu(113)
_diffrn_radiation_source 'BL14.1, PSF, BESSY, Berlin, Germany'
_diffrn_radiation_type synchrotron
_diffrn_radiation_wavelength 0.90500
_diffrn_reflns_av_R_equivalents 0.0357
_diffrn_reflns_av_sigmaI/netI 0.0212
_diffrn_reflns_limit_h_max 61
_diffrn_reflns_limit_h_min -60
_diffrn_reflns_limit_k_max 17
_diffrn_reflns_limit_k_min -17
_diffrn_reflns_limit_l_max 23
_diffrn_reflns_limit_l_min -23
_diffrn_reflns_number 81323
_diffrn_reflns_theta_full 35.60
_diffrn_reflns_theta_max 36.98
_diffrn_reflns_theta_min 2.69
_exptl_absorpt_coefficient_mu 0.504
_exptl_absorpt_correction_type none
_exptl_crystal_colour red
_exptl_crystal_density_diffrn 2.041
_exptl_crystal_density_method 'not measured'
_exptl_crystal_description plate
_exptl_crystal_F_000 7008
_exptl_crystal_size_max 0.03
_exptl_crystal_size_mid 0.03
_exptl_crystal_size_min 0.01
_refine_diff_density_max 0.723
_refine_diff_density_min -0.587
_refine_diff_density_rms 0.060
_refine_ls_extinction_method none
_refine_ls_goodness_of_fit_ref 1.045
_refine_ls_matrix_type full
_refine_ls_number_parameters 1244
_refine_ls_number_reflns 12561
_refine_ls_number_restraints 12
_refine_ls_restrained_S_all 1.045
_refine_ls_R_factor_all 0.0585
_refine_ls_R_factor_gt 0.0545
_refine_ls_shift/su_max 0.001
_refine_ls_shift/su_mean 0.000
_refine_ls_structure_factor_coef Fsqd
_refine_ls_weighting_details 'calc w=1/[\s^2^(Fo^2^)+(0.0600P)^2^+30.0000P] where P=(Fo^2^+2Fc^2^)/3'
_refine_ls_weighting_scheme calc
_refine_ls_wR_factor_gt 0.1337
_refine_ls_wR_factor_ref 0.1363
_reflns_number_gt 10825
_reflns_number_total 12561
_reflns_threshold_expression >2sigma(I)
_cod_data_source_file b817829a.txt
_cod_data_source_block 9p1p6
_cod_depositor_comments
;
The following automatic conversions were performed:
'_symmetry_cell_setting' value 'Monoclinic' changed to 'monoclinic'
according to '/home/saulius/struct/CIF-dictionaries/cif_core.dic'
dictionary named 'cif_core.dic' version 2.4.1 from 2010-06-29.

Automatic conversion script
Id: cif_fix_enum 1527 2010-12-29 10:47:43Z saulius 
;
_cod_original_sg_symbol_H-M C2/c
_cod_database_code 7000964

loop_
_symmetry_equiv_pos_as_xyz
'x, y, z'
'-x, y, -z+1/2'
'x+1/2, y+1/2, z'
'-x+1/2, y+1/2, -z+1/2'
'-x, -y, -z'
'x, -y, z-1/2'
'-x+1/2, -y+1/2, -z'
'x+1/2, -y+1/2, z-1/2'

loop_
_atom_site_label
_atom_site_type_symbol
_atom_site_fract_x
_atom_site_fract_y
_atom_site_fract_z
_atom_site_U_iso_or_equiv
_atom_site_adp_type
_atom_site_occupancy
_atom_site_symmetry_multiplicity
_atom_site_calc_flag
_atom_site_refinement_flags
_atom_site_disorder_assembly
_atom_site_disorder_group
F71A F 0.91614(3) 0.75886(10) 0.55020(7) 0.0338(3) Uani 1 1 d . . .
F71B F 0.94572(3) 0.85718(10) 0.51437(7) 0.0341(3) Uani 1 1 d . . .
F72A F 0.94281(3) 0.61006(11) 0.50189(10) 0.0476(4) Uani 1 1 d . . .
F72B F 0.97201(3) 0.70256(13) 0.46260(10) 0.0522(4) Uani 1 1 d . . .
F72C F 0.97202(3) 0.70089(14) 0.58119(9) 0.0537(4) Uani 1 1 d . . .
F73A F 0.88348(3) 0.60376(9) 0.51903(7) 0.0313(3) Uani 1 1 d . . .
F73B F 0.83851(3) 0.55806(9) 0.47584(8) 0.0335(3) Uani 1 1 d . . .
F74A F 0.86674(3) 0.74965(10) 0.59315(8) 0.0374(3) Uani 1 1 d . . .
F74B F 0.82140(3) 0.72123(13) 0.54330(8) 0.0475(4) Uani 1 1 d . . .
F74C F 0.84779(4) 0.61875(11) 0.61663(8) 0.0442(4) Uani 1 1 d . . .
F75A F 0.92928(10) 0.5295(4) 0.0942(3) 0.0623(14) Uani 0.702(3) 1 d P . .
F75B F 0.91430(7) 0.4502(2) 0.17974(18) 0.0526(7) Uani 0.702(3) 1 d P . .
F75C F 0.9402(2) 0.5293(8) 0.1150(6) 0.050(3) Uani 0.298(3) 1 d P . .
F75D F 0.9638(2) 0.5653(6) 0.2285(5) 0.0421(19) Uani 0.298(3) 1 d P . .
F76A F 0.97405(7) 0.6034(3) 0.1981(3) 0.0964(14) Uani 0.702(3) 1 d P . .
F76B F 0.96048(7) 0.5328(3) 0.2873(2) 0.0997(16) Uani 0.702(3) 1 d P . .
F76C F 0.97258(6) 0.4501(2) 0.2027(2) 0.0847(11) Uani 0.702(3) 1 d P . .
F76D F 0.93681(12) 0.4383(4) 0.2900(3) 0.0432(14) Uani 0.298(3) 1 d P . .
F76E F 0.95217(13) 0.3779(3) 0.1982(3) 0.0454(14) Uani 0.298(3) 1 d P . .
F76F F 0.90590(15) 0.4057(4) 0.1832(4) 0.0491(17) Uani 0.298(3) 1 d P . .
F77A F 0.94545(4) 1.12870(12) 0.17798(8) 0.0477(4) Uani 1 1 d . . .
F77B F 0.91611(3) 1.19564(10) 0.23723(10) 0.0474(4) Uani 1 1 d . . .
F78A F 0.95204(3) 1.12610(13) 0.37311(8) 0.0462(4) Uani 1 1 d . . .
F78B F 0.97233(3) 1.21929(11) 0.30724(9) 0.0464(4) Uani 1 1 d . . .
F78C F 0.98070(3) 1.07014(12) 0.30863(9) 0.0462(4) Uani 1 1 d . . .
F79A F 0.91339(6) 0.79135(18) -0.05359(11) 0.0867(8) Uani 1 1 d . . .
F79B F 0.92196(4) 0.64562(19) -0.01179(10) 0.0738(6) Uani 1 1 d . . .
F80A F 0.86581(4) 0.59959(11) -0.08390(8) 0.0506(4) Uani 1 1 d . . .
F80B F 0.85736(5) 0.74255(13) -0.12148(9) 0.0677(6) Uani 1 1 d . . .
F80C F 0.89051(5) 0.66065(17) -0.15568(10) 0.0747(7) Uani 1 1 d . . .
F81A F 0.97021(4) 0.75462(14) 0.05581(10) 0.0574(5) Uani 1 1 d . . .
F81B F 0.99071(4) 0.79893(17) 0.17009(10) 0.0653(5) Uani 1 1 d . . .
F82A F 0.94437(4) 0.92706(12) 0.02407(8) 0.0460(4) Uani 1 1 d . . .
F82B F 0.96722(4) 0.97728(13) 0.13651(9) 0.0512(4) Uani 1 1 d . . .
F82C F 1.00068(4) 0.87158(15) 0.07513(11) 0.0627(5) Uani 1 1 d . . .
F83A F 0.71067(3) 0.74093(13) 0.15919(9) 0.0501(4) Uani 1 1 d . . .
F83B F 0.70697(3) 0.89307(15) 0.13835(12) 0.0673(6) Uani 1 1 d . . .
F84A F 0.71418(3) 0.76560(11) 0.30576(9) 0.0445(4) Uani 1 1 d . . .
F84B F 0.71885(3) 0.91618(11) 0.29901(12) 0.0585(5) Uani 1 1 d . . .
F84C F 0.67875(3) 0.84925(14) 0.24002(11) 0.0587(5) Uani 1 1 d . . .
F85A F 0.75771(4) 0.98480(14) -0.04399(10) 0.0624(5) Uani 1 1 d . . .
F85B F 0.72704(10) 0.9799(3) 0.0294(3) 0.0499(11) Uani 0.702(3) 1 d P . .
F85C F 0.7233(2) 1.0042(8) 0.0541(6) 0.046(2) Uani 0.298(3) 1 d P . .
F86A F 0.74636(4) 1.14449(13) 0.09068(9) 0.0545(4) Uani 1 1 d . . .
F86B F 0.73129(5) 1.1493(2) -0.03026(15) 0.0482(6) Uani 0.702(3) 1 d P . .
F86C F 0.77700(5) 1.15847(18) 0.02479(19) 0.0547(8) Uani 0.702(3) 1 d P . .
F86D F 0.77203(13) 1.1170(5) -0.0295(4) 0.0520(15) Uani 0.298(3) 1 d P . .
F86E F 0.72556(13) 1.0985(5) -0.0656(3) 0.0508(16) Uani 0.298(3) 1 d P . .
C1 C 0.91067(4) 0.78149(14) 0.41686(11) 0.0232(4) Uani 1 1 d . . .
C2 C 0.88496(4) 0.84589(14) 0.42071(10) 0.0217(4) Uani 1 1 d . . .
C3 C 0.85978(4) 0.80470(14) 0.43150(11) 0.0225(4) Uani 1 1 d . . .
C4 C 0.85226(5) 0.69719(14) 0.42094(12) 0.0242(4) Uani 1 1 d . . .
C5 C 0.87051(5) 0.65349(14) 0.37041(12) 0.0245(4) Uani 1 1 d . . .
C6 C 0.89833(5) 0.68766(14) 0.37646(12) 0.0248(4) Uani 1 1 d . . .
C7 C 0.91397(5) 0.66613(15) 0.32032(13) 0.0283(4) Uani 1 1 d . . .
C8 C 0.93245(5) 0.74642(16) 0.31211(12) 0.0269(4) Uani 1 1 d . . .
C9 C 0.92794(4) 0.81870(15) 0.36126(11) 0.0237(4) Uani 1 1 d . . .
C10 C 0.92659(4) 0.91155(15) 0.33639(11) 0.0237(4) Uani 1 1 d . . .
C11 C 0.90373(4) 0.97396(14) 0.34983(11) 0.0230(4) Uani 1 1 d . . .
C12 C 0.88380(4) 0.94306(14) 0.39264(11) 0.0226(4) Uani 1 1 d . . .
C13 C 0.85709(5) 0.99259(14) 0.37849(11) 0.0246(4) Uani 1 1 d . . .
C14 C 0.83144(5) 0.95029(15) 0.39278(12) 0.0251(4) Uani 1 1 d . . .
C15 C 0.83276(4) 0.85672(15) 0.41652(11) 0.0236(4) Uani 1 1 d . . .
C16 C 0.80842(4) 0.79437(15) 0.38591(12) 0.0251(4) Uani 1 1 d . . .
C17 C 0.81957(5) 0.70288(14) 0.37946(12) 0.0246(4) Uani 1 1 d . . .
C18 C 0.80712(5) 0.64958(15) 0.31623(12) 0.0271(4) Uani 1 1 d . . .
C19 C 0.82557(5) 0.59717(15) 0.27669(13) 0.0292(4) Uani 1 1 d . . .
C20 C 0.85650(5) 0.59832(14) 0.30375(12) 0.0276(4) Uani 1 1 d . . .
C21 C 0.87250(5) 0.57998(15) 0.24835(13) 0.0312(5) Uani 1 1 d . . .
C22 C 0.90191(5) 0.60930(16) 0.25921(13) 0.0319(5) Uani 1 1 d . . .
C23 C 0.91031(6) 0.61540(18) 0.18296(14) 0.0381(5) Uani 1 1 d . . .
C24 C 0.92339(5) 0.71200(18) 0.17397(13) 0.0338(5) Uani 1 1 d . . .
C25 C 0.93685(5) 0.76896(16) 0.24133(12) 0.0292(4) Uani 1 1 d . . .
C26 C 0.93789(5) 0.86451(17) 0.21854(12) 0.0288(4) Uani 1 1 d . . .
C27 C 0.93279(4) 0.93635(15) 0.26567(11) 0.0258(4) Uani 1 1 d . . .
C28 C 0.91627(5) 1.02812(15) 0.23595(12) 0.0272(4) Uani 1 1 d . . .
C29 C 0.89528(5) 1.03596(14) 0.28859(12) 0.0256(4) Uani 1 1 d . . .
C30 C 0.86575(5) 1.06802(14) 0.26329(13) 0.0282(4) Uani 1 1 d . . .
C31 C 0.84797(5) 1.05432(14) 0.31353(12) 0.0273(4) Uani 1 1 d . . .
C32 C 0.81631(5) 1.04870(15) 0.28812(14) 0.0311(5) Uani 1 1 d . . .
C33 C 0.80599(5) 0.98577(15) 0.33742(13) 0.0293(4) Uani 1 1 d . . .
C34 C 0.78250(5) 0.92592(16) 0.30687(13) 0.0302(5) Uani 1 1 d . . .
C35 C 0.78364(5) 0.82828(15) 0.33218(13) 0.0283(4) Uani 1 1 d . . .
C36 C 0.76973(5) 0.77018(16) 0.26987(13) 0.0302(5) Uani 1 1 d . . .
C37 C 0.78180(5) 0.68319(15) 0.26116(13) 0.0295(5) Uani 1 1 d . . .
C38 C 0.78465(5) 0.65047(17) 0.18659(13) 0.0341(5) Uani 1 1 d . . .
C39 C 0.81190(5) 0.59771(16) 0.19796(13) 0.0324(5) Uani 1 1 d . . .
C40 C 0.82855(6) 0.59841(17) 0.14193(13) 0.0360(5) Uani 1 1 d . . .
C41 C 0.85868(6) 0.57972(16) 0.16830(14) 0.0361(5) Uani 1 1 d . . .
C42 C 0.87984(6) 0.60958(18) 0.12821(14) 0.0395(6) Uani 1 1 d . . .
C43 C 0.87130(6) 0.6672(2) 0.06673(14) 0.0423(6) Uani 1 1 d . . .
C44 C 0.89109(6) 0.7424(2) 0.04300(13) 0.0425(6) Uani 1 1 d . . .
C45 C 0.91664(6) 0.76638(19) 0.11131(13) 0.0372(5) Uani 1 1 d . . .
C46 C 0.92885(5) 0.86903(18) 0.13106(12) 0.0340(5) Uani 1 1 d . . .
C47 C 0.90418(5) 0.93868(18) 0.11010(12) 0.0333(5) Uani 1 1 d . . .
C48 C 0.89843(5) 1.00848(17) 0.15592(12) 0.0311(5) Uani 1 1 d . . .
C49 C 0.86763(5) 1.03518(17) 0.13149(13) 0.0333(5) Uani 1 1 d . . .
C50 C 0.85152(5) 1.06807(16) 0.18115(13) 0.0324(5) Uani 1 1 d . . .
C51 C 0.82062(5) 1.05464(16) 0.15718(14) 0.0359(5) Uani 1 1 d . . .
C52 C 0.80263(5) 1.04896(16) 0.21115(15) 0.0350(5) Uani 1 1 d . . .
C53 C 0.77733(5) 0.99089(17) 0.18029(15) 0.0370(5) Uani 1 1 d . . .
C54 C 0.76736(5) 0.93028(17) 0.22743(14) 0.0346(5) Uani 1 1 d . . .
C55 C 0.75374(5) 0.83231(17) 0.20183(14) 0.0356(5) Uani 1 1 d . . .
C56 C 0.76356(5) 0.80302(18) 0.13173(13) 0.0369(5) Uani 1 1 d . . .
C57 C 0.77576(5) 0.70908(18) 0.12406(13) 0.0372(5) Uani 1 1 d . . .
C58 C 0.79374(6) 0.71602(19) 0.06987(13) 0.0396(6) Uani 1 1 d . . .
C59 C 0.81918(6) 0.65944(19) 0.07621(13) 0.0404(6) Uani 1 1 d . . .
C60 C 0.84106(6) 0.6965(2) 0.04298(13) 0.0420(6) Uani 1 1 d . . .
C61 C 0.83981(6) 0.7930(2) 0.01897(12) 0.0429(6) Uani 1 1 d . . .
C62 C 0.86962(6) 0.8255(2) 0.02807(12) 0.0417(6) Uani 1 1 d . . .
C63 C 0.87671(6) 0.9151(2) 0.05463(12) 0.0384(6) Uani 1 1 d . . .
C64 C 0.85448(6) 0.97771(19) 0.06812(12) 0.0377(6) Uani 1 1 d . . .
C65 C 0.82455(6) 0.9512(2) 0.05176(13) 0.0404(6) Uani 1 1 d . . .
C66 C 0.80741(6) 1.00023(19) 0.09227(14) 0.0405(6) Uani 1 1 d . . .
C67 C 0.77657(6) 0.96888(19) 0.09689(15) 0.0428(6) Uani 1 1 d . . .
C68 C 0.77402(6) 0.86295(19) 0.08587(14) 0.0414(6) Uani 1 1 d . . .
C69 C 0.79280(6) 0.8112(2) 0.04648(13) 0.0418(6) Uani 1 1 d . . .
C70 C 0.81701(6) 0.8540(2) 0.02657(13) 0.0419(6) Uani 1 1 d . . .
C71 C 0.93163(5) 0.77309(16) 0.49760(12) 0.0274(4) Uani 1 1 d . . .
C72 C 0.95514(5) 0.69507(19) 0.51105(14) 0.0368(5) Uani 1 1 d . . .
C73 C 0.85585(5) 0.63575(15) 0.49416(12) 0.0261(4) Uani 1 1 d . . .
C74 C 0.84779(5) 0.68260(16) 0.56326(12) 0.0288(4) Uani 1 1 d . . .
C75 C 0.92778(15) 0.5308(5) 0.1680(4) 0.0448(16) Uani 0.702(3) 1 d P . .
C75A C 0.9380(3) 0.5379(9) 0.1862(8) 0.026(3) Uani 0.298(3) 1 d P . .
C76 C 0.9593(2) 0.5272(7) 0.2166(6) 0.083(3) Uani 0.702(3) 1 d P . .
C76A C 0.9327(2) 0.4376(5) 0.2140(4) 0.0289(16) Uani 0.298(3) 1 d P . .
C77 C 0.93443(5) 1.12120(17) 0.23943(12) 0.0314(5) Uani 1 1 d . . .
C78 C 0.96036(5) 1.13476(16) 0.30880(13) 0.0300(5) Uani 1 1 d . . .
C79 C 0.90152(8) 0.7144(3) -0.02922(16) 0.0567(9) Uani 1 1 d . . .
C80 C 0.87828(7) 0.6773(2) -0.09872(14) 0.0486(7) Uani 1 1 d . . .
C81 C 0.95469(6) 0.9003(2) 0.09740(13) 0.0401(6) Uani 1 1 d . . .
C82 C 0.97934(6) 0.8298(2) 0.09957(15) 0.0494(7) Uani 1 1 d . . .
C83 C 0.71996(5) 0.82691(19) 0.18930(16) 0.0425(6) Uani 1 1 d . . .
C84 C 0.70768(5) 0.83920(18) 0.25932(17) 0.0423(6) Uani 1 1 d . . .
C85 C 0.75381(8) 1.0122(3) 0.0293(2) 0.0313(8) Uani 0.702(3) 1 d P . .
C85A C 0.74945(17) 1.0451(6) 0.0569(5) 0.0268(17) Uani 0.298(3) 1 d PU . .
C86 C 0.75192(7) 1.1198(2) 0.02964(18) 0.0314(7) Uani 0.702(3) 1 d P . .
C86A C 0.75081(18) 1.0593(6) -0.0253(5) 0.0351(18) Uani 0.298(3) 1 d PU . .

loop_
_atom_site_aniso_label
_atom_site_aniso_U_11
_atom_site_aniso_U_22
_atom_site_aniso_U_33
_atom_site_aniso_U_23
_atom_site_aniso_U_13
_atom_site_aniso_U_12
F71A 0.0309(6) 0.0498(8) 0.0207(6) 0.0077(5) 0.0064(5) -0.0023(6)
F71B 0.0344(7) 0.0388(7) 0.0253(6) 0.0022(5) 0.0002(5) -0.0085(6)
F72A 0.0442(8) 0.0363(8) 0.0603(10) 0.0203(7) 0.0090(7) 0.0080(7)
F72B 0.0396(8) 0.0655(11) 0.0590(10) 0.0320(8) 0.0261(7) 0.0209(8)
F72C 0.0360(8) 0.0741(12) 0.0424(8) 0.0208(8) -0.0062(6) 0.0084(8)
F73A 0.0307(6) 0.0335(7) 0.0304(6) 0.0106(5) 0.0093(5) 0.0086(5)
F73B 0.0425(7) 0.0231(6) 0.0353(7) 0.0041(5) 0.0104(6) -0.0074(5)
F74A 0.0459(8) 0.0360(7) 0.0324(7) -0.0053(6) 0.0136(6) -0.0084(6)
F74B 0.0343(7) 0.0720(11) 0.0373(8) -0.0013(7) 0.0113(6) 0.0180(7)
F74C 0.0681(10) 0.0359(8) 0.0360(7) 0.0107(6) 0.0271(7) -0.0001(7)
F75A 0.063(3) 0.073(3) 0.062(3) -0.039(2) 0.035(2) -0.008(2)
F75B 0.0505(17) 0.0417(17) 0.0651(18) -0.0189(15) 0.0137(15) 0.0048(15)
F75C 0.084(8) 0.040(4) 0.032(4) 0.007(3) 0.027(4) 0.026(5)
F75D 0.039(4) 0.038(4) 0.059(5) 0.018(3) 0.031(4) 0.011(3)
F76A 0.0427(17) 0.084(3) 0.160(4) -0.041(3) 0.019(2) -0.0021(16)
F76B 0.0607(18) 0.140(3) 0.081(2) -0.060(3) -0.0154(17) 0.051(2)
F76C 0.0516(16) 0.083(2) 0.119(3) -0.053(2) 0.0189(16) 0.0201(15)
F76D 0.066(3) 0.039(3) 0.030(2) 0.014(2) 0.021(2) 0.024(2)
F76E 0.064(3) 0.029(3) 0.050(3) 0.004(2) 0.027(3) 0.018(2)
F76F 0.050(4) 0.021(3) 0.065(4) 0.001(3) -0.008(3) -0.004(2)
F77A 0.0622(10) 0.0550(9) 0.0253(7) 0.0054(6) 0.0095(6) -0.0300(8)
F77B 0.0349(7) 0.0278(7) 0.0712(11) 0.0135(7) -0.0021(7) -0.0065(6)
F78A 0.0424(8) 0.0709(11) 0.0265(7) -0.0109(7) 0.0107(6) -0.0229(8)
F78B 0.0443(8) 0.0419(8) 0.0470(8) 0.0013(7) 0.0002(7) -0.0217(7)
F78C 0.0271(7) 0.0509(9) 0.0578(9) -0.0017(7) 0.0050(6) -0.0013(6)
F79A 0.1229(18) 0.1084(17) 0.0455(10) -0.0384(11) 0.0522(11) -0.0794(15)
F79B 0.0585(11) 0.1249(19) 0.0419(9) -0.0321(11) 0.0202(8) -0.0032(12)
F80A 0.0772(12) 0.0430(9) 0.0326(7) -0.0111(6) 0.0159(7) -0.0154(8)
F80B 0.1166(17) 0.0482(10) 0.0278(8) -0.0059(7) -0.0019(9) -0.0087(11)
F80C 0.1013(15) 0.0986(16) 0.0330(8) -0.0300(9) 0.0334(9) -0.0445(13)
F81A 0.0528(10) 0.0702(12) 0.0552(10) -0.0146(9) 0.0248(8) -0.0098(9)
F81B 0.0460(9) 0.1123(17) 0.0399(9) 0.0040(10) 0.0148(7) 0.0071(10)
F82A 0.0563(9) 0.0604(10) 0.0241(6) 0.0001(6) 0.0154(6) -0.0199(8)
F82B 0.0525(9) 0.0667(11) 0.0383(8) -0.0162(7) 0.0184(7) -0.0313(8)
F82C 0.0506(10) 0.0885(14) 0.0588(10) -0.0111(10) 0.0323(8) -0.0212(9)
F83A 0.0369(8) 0.0622(10) 0.0475(9) -0.0114(8) 0.0035(7) -0.0238(7)
F83B 0.0297(8) 0.0814(13) 0.0767(12) 0.0403(11) -0.0132(8) -0.0038(8)
F84A 0.0461(8) 0.0388(8) 0.0482(9) -0.0013(7) 0.0112(7) 0.0050(7)
F84B 0.0342(8) 0.0359(8) 0.1009(14) -0.0220(9) 0.0085(8) 0.0018(6)
F84C 0.0232(7) 0.0726(12) 0.0729(12) 0.0014(9) -0.0021(7) -0.0010(7)
F85A 0.0714(12) 0.0608(12) 0.0509(10) 0.0044(8) 0.0076(9) 0.0244(10)
F85B 0.030(2) 0.045(2) 0.059(3) 0.0149(16) -0.0181(16) -0.0126(15)
F85C 0.022(3) 0.056(6) 0.058(6) 0.024(4) 0.004(3) 0.000(3)
F86A 0.0642(11) 0.0572(10) 0.0376(8) 0.0057(7) 0.0046(7) 0.0023(8)
F86B 0.0414(12) 0.0528(15) 0.0408(13) 0.0185(12) -0.0075(10) 0.0096(11)
F86C 0.0316(11) 0.0450(14) 0.086(2) 0.0326(14) 0.0107(12) -0.0026(10)
F86D 0.045(3) 0.064(4) 0.048(3) 0.016(3) 0.011(3) -0.007(3)
F86E 0.043(3) 0.067(4) 0.037(3) 0.014(3) -0.001(2) 0.022(3)
C1 0.0257(9) 0.0234(10) 0.0204(9) 0.0020(7) 0.0052(7) 0.0008(8)
C2 0.0239(9) 0.0247(10) 0.0155(8) -0.0011(7) 0.0031(7) -0.0004(7)
C3 0.0271(10) 0.0221(9) 0.0177(8) 0.0009(7) 0.0048(7) 0.0003(8)
C4 0.0277(10) 0.0207(9) 0.0246(9) 0.0013(8) 0.0075(8) -0.0005(8)
C5 0.0306(10) 0.0184(9) 0.0258(10) 0.0036(8) 0.0094(8) 0.0027(8)
C6 0.0297(10) 0.0198(9) 0.0241(9) 0.0026(7) 0.0054(8) 0.0034(8)
C7 0.0319(11) 0.0238(10) 0.0306(11) 0.0001(8) 0.0102(9) 0.0041(8)
C8 0.0256(10) 0.0294(11) 0.0256(10) 0.0012(8) 0.0062(8) 0.0033(8)
C9 0.0221(9) 0.0284(10) 0.0199(9) 0.0005(8) 0.0038(7) -0.0004(8)
C10 0.0244(9) 0.0269(10) 0.0179(9) -0.0011(7) 0.0015(7) -0.0049(8)
C11 0.0243(9) 0.0227(9) 0.0197(9) -0.0037(7) 0.0012(7) -0.0038(8)
C12 0.0260(10) 0.0212(9) 0.0188(9) -0.0034(7) 0.0023(7) -0.0030(7)
C13 0.0284(10) 0.0192(9) 0.0249(10) -0.0048(7) 0.0040(8) -0.0016(8)
C14 0.0258(10) 0.0225(10) 0.0265(10) -0.0041(8) 0.0054(8) 0.0004(8)
C15 0.0246(9) 0.0250(10) 0.0211(9) -0.0018(7) 0.0058(7) 0.0001(8)
C16 0.0260(10) 0.0243(10) 0.0250(10) 0.0002(8) 0.0062(8) -0.0021(8)
C17 0.0267(10) 0.0216(9) 0.0257(10) 0.0036(8) 0.0070(8) -0.0029(8)
C18 0.0305(10) 0.0204(10) 0.0303(10) 0.0024(8) 0.0072(8) -0.0062(8)
C19 0.0380(12) 0.0181(9) 0.0322(11) -0.0017(8) 0.0102(9) -0.0067(8)
C20 0.0374(11) 0.0155(9) 0.0310(11) 0.0006(8) 0.0105(9) -0.0017(8)
C21 0.0424(12) 0.0188(10) 0.0348(11) -0.0058(8) 0.0140(10) -0.0019(9)
C22 0.0398(12) 0.0244(11) 0.0350(12) -0.0041(9) 0.0161(10) 0.0022(9)
C23 0.0469(14) 0.0348(13) 0.0372(12) -0.0127(10) 0.0190(11) -0.0052(11)
C24 0.0365(12) 0.0390(13) 0.0303(11) -0.0105(10) 0.0167(9) -0.0041(10)
C25 0.0287(10) 0.0337(12) 0.0277(10) -0.0056(9) 0.0115(8) -0.0015(9)
C26 0.0285(10) 0.0374(12) 0.0211(9) -0.0013(8) 0.0073(8) -0.0064(9)
C27 0.0253(10) 0.0297(11) 0.0212(9) 0.0008(8) 0.0036(8) -0.0071(8)
C28 0.0291(10) 0.0283(11) 0.0216(9) 0.0026(8) 0.0018(8) -0.0079(8)
C29 0.0287(10) 0.0212(10) 0.0243(9) -0.0011(8) 0.0016(8) -0.0072(8)
C30 0.0308(11) 0.0175(9) 0.0321(11) 0.0040(8) 0.0001(8) -0.0050(8)
C31 0.0295(11) 0.0162(9) 0.0331(11) -0.0005(8) 0.0018(8) -0.0018(8)
C32 0.0283(11) 0.0179(10) 0.0432(12) 0.0023(9) 0.0016(9) 0.0010(8)
C33 0.0267(10) 0.0212(10) 0.0378(12) -0.0028(8) 0.0040(9) 0.0028(8)
C34 0.0227(10) 0.0255(11) 0.0396(12) 0.0021(9) 0.0026(9) 0.0018(8)
C35 0.0237(10) 0.0258(10) 0.0345(11) 0.0018(9) 0.0058(8) -0.0011(8)
C36 0.0237(10) 0.0301(11) 0.0335(11) 0.0040(9) 0.0014(8) -0.0062(8)
C37 0.0291(10) 0.0254(10) 0.0320(11) 0.0005(8) 0.0038(9) -0.0111(8)
C38 0.0378(12) 0.0294(11) 0.0317(11) -0.0040(9) 0.0023(9) -0.0126(9)
C39 0.0412(12) 0.0228(10) 0.0324(11) -0.0065(9) 0.0077(9) -0.0122(9)
C40 0.0468(13) 0.0294(11) 0.0318(11) -0.0126(9) 0.0100(10) -0.0148(10)
C41 0.0510(14) 0.0254(11) 0.0344(12) -0.0139(9) 0.0152(10) -0.0100(10)
C42 0.0527(15) 0.0365(13) 0.0332(12) -0.0180(10) 0.0182(11) -0.0131(11)
C43 0.0562(16) 0.0466(15) 0.0276(11) -0.0193(11) 0.0169(11) -0.0197(12)
C44 0.0507(15) 0.0559(16) 0.0230(11) -0.0132(11) 0.0132(10) -0.0199(13)
C45 0.0429(13) 0.0470(14) 0.0259(11) -0.0126(10) 0.0165(10) -0.0134(11)
C46 0.0377(12) 0.0440(13) 0.0208(10) -0.0043(9) 0.0085(9) -0.0131(10)
C47 0.0383(12) 0.0417(13) 0.0185(9) 0.0043(9) 0.0045(8) -0.0153(10)
C48 0.0356(11) 0.0336(12) 0.0209(10) 0.0079(8) 0.0009(8) -0.0128(9)
C49 0.0360(12) 0.0324(12) 0.0262(10) 0.0126(9) -0.0024(9) -0.0117(9)
C50 0.0352(12) 0.0236(10) 0.0323(11) 0.0100(9) -0.0032(9) -0.0070(9)
C51 0.0344(12) 0.0266(11) 0.0389(12) 0.0153(9) -0.0056(10) -0.0041(9)
C52 0.0294(11) 0.0215(10) 0.0469(13) 0.0117(9) -0.0041(10) 0.0002(8)
C53 0.0263(11) 0.0278(11) 0.0480(14) 0.0103(10) -0.0073(10) -0.0006(9)
C54 0.0234(10) 0.0291(11) 0.0444(13) 0.0053(10) -0.0043(9) -0.0001(9)
C55 0.0273(11) 0.0331(12) 0.0398(12) 0.0064(10) -0.0041(9) -0.0069(9)
C56 0.0295(11) 0.0408(13) 0.0317(11) 0.0058(10) -0.0089(9) -0.0124(10)
C57 0.0386(12) 0.0388(13) 0.0289(11) -0.0018(10) -0.0017(9) -0.0180(10)
C58 0.0427(13) 0.0459(14) 0.0239(10) -0.0037(10) -0.0035(9) -0.0225(11)
C59 0.0507(15) 0.0435(14) 0.0252(11) -0.0132(10) 0.0061(10) -0.0219(12)
C60 0.0517(15) 0.0518(15) 0.0211(10) -0.0135(10) 0.0063(10) -0.0227(12)
C61 0.0485(15) 0.0591(16) 0.0168(10) -0.0043(10) 0.0004(9) -0.0252(13)
C62 0.0509(15) 0.0569(16) 0.0158(9) -0.0030(10) 0.0056(9) -0.0227(13)
C63 0.0453(14) 0.0514(15) 0.0161(9) 0.0054(9) 0.0027(9) -0.0191(12)
C64 0.0414(13) 0.0446(14) 0.0209(10) 0.0121(9) -0.0039(9) -0.0165(11)
C65 0.0402(13) 0.0503(15) 0.0224(10) 0.0139(10) -0.0079(9) -0.0156(11)
C66 0.0357(12) 0.0411(13) 0.0341(12) 0.0183(10) -0.0115(10) -0.0116(10)
C67 0.0331(12) 0.0421(14) 0.0416(13) 0.0189(11) -0.0124(10) -0.0109(10)
C68 0.0353(12) 0.0468(14) 0.0313(12) 0.0087(10) -0.0120(10) -0.0150(11)
C69 0.0406(13) 0.0529(15) 0.0227(10) 0.0038(10) -0.0092(9) -0.0208(12)
C70 0.0459(14) 0.0530(15) 0.0185(10) 0.0059(10) -0.0076(9) -0.0215(12)
C71 0.0263(10) 0.0334(11) 0.0227(9) 0.0059(8) 0.0063(8) -0.0029(8)
C72 0.0306(11) 0.0454(14) 0.0342(12) 0.0175(10) 0.0078(9) 0.0028(10)
C73 0.0273(10) 0.0221(10) 0.0294(10) 0.0041(8) 0.0079(8) -0.0004(8)
C74 0.0291(10) 0.0287(11) 0.0300(11) 0.0058(8) 0.0098(9) 0.0015(8)
C75 0.035(4) 0.052(3) 0.050(4) -0.031(3) 0.017(3) -0.008(3)
C75A 0.029(9) 0.019(4) 0.030(6) -0.008(4) 0.008(5) -0.005(5)
C76 0.044(4) 0.091(7) 0.109(6) -0.057(5) 0.011(4) 0.014(4)
C76A 0.039(5) 0.019(3) 0.027(4) -0.004(3) 0.006(3) 0.003(3)
C77 0.0329(11) 0.0328(11) 0.0264(10) 0.0057(9) 0.0035(9) -0.0083(9)
C78 0.0291(11) 0.0328(11) 0.0282(10) -0.0002(9) 0.0072(9) -0.0075(9)
C79 0.072(2) 0.074(2) 0.0305(13) -0.0202(14) 0.0238(13) -0.0315(18)
C80 0.076(2) 0.0461(16) 0.0265(12) -0.0087(11) 0.0183(12) -0.0180(14)
C81 0.0446(13) 0.0555(16) 0.0216(10) -0.0049(10) 0.0109(9) -0.0183(12)
C82 0.0431(14) 0.077(2) 0.0329(13) -0.0057(13) 0.0184(11) -0.0152(14)
C83 0.0302(12) 0.0394(14) 0.0488(15) 0.0086(11) -0.0075(10) -0.0062(10)
C84 0.0252(11) 0.0349(13) 0.0598(16) -0.0019(12) -0.0024(11) 0.0001(9)
C85 0.0311(17) 0.036(2) 0.0218(17) 0.0013(15) -0.0030(13) -0.0018(15)
C85A 0.029(4) 0.025(4) 0.026(4) -0.005(3) 0.006(3) 0.000(3)
C86 0.0246(14) 0.0369(18) 0.0299(16) 0.0113(13) 0.0017(12) -0.0016(13)
C86A 0.036(4) 0.031(4) 0.035(4) 0.001(3) 0.003(3) 0.000(3)

loop_
_atom_type_symbol
_atom_type_description
_atom_type_scat_dispersion_real
_atom_type_scat_dispersion_imag
_atom_type_scat_source
C C 0.0033 0.0016 'International Tables Vol C Tables 4.2.6.8 and 6.1.1.4'
F F 0.0171 0.0103 'International Tables Vol C Tables 4.2.6.8 and 6.1.1.4'

loop_
_geom_angle_atom_site_label_1
_geom_angle_atom_site_label_2
_geom_angle_atom_site_label_3
_geom_angle
_geom_angle_site_symmetry_1
_geom_angle_site_symmetry_3
_geom_angle_publ_flag
F75C F75A C75 66.4(17) . . ?
F75C F75A C75A 49.5(18) . . ?
C75 F75A C75A 17.4(5) . . ?
F76F F75B C76A 101.7(9) . . ?
F76F F75B C75 175.3(8) . . ?
C76A F75B C75 82.7(6) . . ?
F76F F75B C75A 168.3(8) . . ?
C76A F75B C75A 66.6(7) . . ?
C75 F75B C75A 16.3(6) . . ?
F75A F75C C75 89(2) . . ?
F75A F75C C75A 112(2) . . ?
C75 F75C C75A 23.1(5) . . ?
F75A F75C C76 145(2) . . ?
C75 F75C C76 55.5(5) . . ?
C75A F75C C76 33.3(6) . . ?
C76 F75D F76A 118.0(19) . . ?
C76 F75D F76B 82.3(15) . . ?
F76A F75D F76B 153.8(12) . . ?
C76 F75D C75A 48.5(16) . . ?
F76A F75D C75A 110.1(10) . . ?
F76B F75D C75A 95.7(8) . . ?
C76 F75D F76C 33.1(13) . . ?
F76A F75D F76C 100.0(6) . . ?
F76B F75D F76C 88.6(5) . . ?
C75A F75D F76C 79.6(8) . . ?
C76 F75D C75 50.1(15) . . ?
F76A F75D C75 108.6(8) . . ?
F76B F75D C75 97.1(6) . . ?
C75A F75D C75 1.8(8) . . ?
F76C F75D C75 80.9(5) . . ?
F75D F76A C76 22.7(7) . . ?
F75D F76A C75A 40.9(7) . . ?
C76 F76A C75A 31.8(6) . . ?
F75D F76B C76 27.7(4) . . ?
F75D F76B F76D 122.6(6) . . ?
C76 F76B F76D 96.5(5) . . ?
F75D F76B C75A 44.6(6) . . ?
C76 F76B C75A 31.3(6) . . ?
F76D F76B C75A 81.2(4) . . ?
C76 F76C F76E 105.3(5) . . ?
C76 F76C F75D 14.4(5) . . ?
F76E F76C F75D 119.0(4) . . ?
C76A F76D F76B 84.7(4) . . ?
C76A F76E F76C 91.6(5) . . ?
F75B F76F C76A 44.5(6) . . ?
C86A F85A C85 52.0(4) . . ?
F85C F85B C85 104.5(15) . . ?
F85C F85B C85A 73.0(14) . . ?
C85 F85B C85A 31.6(3) . . ?
F85B F85C C85A 80.8(14) . . ?
F85B F85C C85 53.5(12) . . ?
C85A F85C C85 27.4(4) . . ?
C86 F86A C85A 48.4(4) . . ?
F86E F86B C86 109.8(4) . . ?
F86E F86B C86A 59.4(5) . . ?
C86 F86B C86A 52.9(3) . . ?
F86D F86C C86 81.3(4) . . ?
F86C F86D C86A 105.6(6) . . ?
F86C F86D C86 54.9(3) . . ?
C86A F86D C86 52.1(4) . . ?
F86B F86E C86A 83.2(6) . . ?
F86B F86E C86 41.7(3) . . ?
C86A F86E C86 43.8(4) . . ?
C2 C1 C9 112.45(16) . . ?
C2 C1 C71 109.08(16) . . ?
C9 C1 C71 109.16(16) . . ?
C2 C1 C6 108.67(16) . . ?
C9 C1 C6 100.28(16) . . ?
C71 C1 C6 117.05(17) . . ?
C3 C2 C12 119.15(18) . . ?
C3 C2 C1 118.40(18) . . ?
C12 C2 C1 120.23(17) . . ?
C2 C3 C15 120.78(18) . . ?
C2 C3 C4 124.77(18) . . ?
C15 C3 C4 108.09(17) . . ?
C5 C4 C17 111.77(17) . . ?
C5 C4 C3 108.69(16) . . ?
C17 C4 C3 100.29(16) . . ?
C5 C4 C73 109.13(16) . . ?
C17 C4 C73 109.16(16) . . ?
C3 C4 C73 117.59(17) . . ?
C6 C5 C20 118.75(19) . . ?
C6 C5 C4 118.47(18) . . ?
C20 C5 C4 120.48(18) . . ?
C5 C6 C7 121.25(19) . . ?
C5 C6 C1 124.98(18) . . ?
C7 C6 C1 108.54(18) . . ?
C22 C7 C6 121.1(2) . . ?
C22 C7 C8 120.6(2) . . ?
C6 C7 C8 109.53(18) . . ?
C25 C8 C9 120.1(2) . . ?
C25 C8 C7 120.2(2) . . ?
C9 C8 C7 108.09(18) . . ?
C10 C9 C8 118.88(18) . . ?
C10 C9 C1 123.29(18) . . ?
C8 C9 C1 110.90(18) . . ?
C9 C10 C27 121.48(19) . . ?
C9 C10 C11 119.60(18) . . ?
C27 C10 C11 109.11(18) . . ?
C29 C11 C12 122.00(19) . . ?
C29 C11 C10 108.81(18) . . ?
C12 C11 C10 121.33(18) . . ?
C13 C12 C11 115.40(18) . . ?
C13 C12 C2 119.00(18) . . ?
C11 C12 C2 120.29(18) . . ?
C12 C13 C14 121.23(19) . . ?
C12 C13 C31 121.35(19) . . ?
C14 C13 C31 107.90(18) . . ?
C15 C14 C13 118.70(19) . . ?
C15 C14 C33 120.69(19) . . ?
C13 C14 C33 108.76(19) . . ?
C14 C15 C3 121.00(19) . . ?
C14 C15 C16 119.46(19) . . ?
C3 C15 C16 110.10(18) . . ?
C35 C16 C17 121.11(19) . . ?
C35 C16 C15 120.19(19) . . ?
C17 C16 C15 108.27(18) . . ?
C18 C17 C16 118.68(19) . . ?
C18 C17 C4 123.12(19) . . ?
C16 C17 C4 110.83(17) . . ?
C17 C18 C37 120.6(2) . . ?
C17 C18 C19 120.3(2) . . ?
C37 C18 C19 108.65(19) . . ?
C39 C19 C20 121.4(2) . . ?
C39 C19 C18 108.5(2) . . ?
C20 C19 C18 120.75(19) . . ?
C19 C20 C21 115.7(2) . . ?
C19 C20 C5 120.63(19) . . ?
C21 C20 C5 118.4(2) . . ?
C22 C21 C20 121.5(2) . . ?
C22 C21 C41 108.9(2) . . ?
C20 C21 C41 121.9(2) . . ?
C7 C22 C21 118.6(2) . . ?
C7 C22 C23 123.3(2) . . ?
C21 C22 C23 110.8(2) . . ?
C75 C23 C24 115.7(3) . . ?
C75 C23 C42 107.8(3) . . ?
C24 C23 C42 108.6(2) . . ?
C75 C23 C22 113.1(4) . . ?
C24 C23 C22 110.47(18) . . ?
C42 C23 C22 99.9(2) . . ?
C75 C23 C75A 17.6(4) . . ?
C24 C23 C75A 104.7(5) . . ?
C42 C23 C75A 125.3(5) . . ?
C22 C23 C75A 107.6(5) . . ?
C45 C24 C25 110.7(2) . . ?
C45 C24 C23 125.9(2) . . ?
C25 C24 C23 120.3(2) . . ?
C8 C25 C26 120.9(2) . . ?
C8 C25 C24 120.8(2) . . ?
C26 C25 C24 108.5(2) . . ?
C27 C26 C25 119.55(19) . . ?
C27 C26 C46 124.1(2) . . ?
C25 C26 C46 108.67(19) . . ?
C26 C27 C10 118.7(2) . . ?
C26 C27 C28 123.40(18) . . ?
C10 C27 C28 108.79(18) . . ?
C48 C28 C27 107.12(18) . . ?
C48 C28 C29 108.62(18) . . ?
C27 C28 C29 100.97(16) . . ?
C48 C28 C77 111.18(17) . . ?
C27 C28 C77 118.05(18) . . ?
C29 C28 C77 110.18(18) . . ?
C11 C29 C30 121.23(19) . . ?
C11 C29 C28 110.45(18) . . ?
C30 C29 C28 123.30(18) . . ?
C31 C30 C29 116.24(19) . . ?
C31 C30 C50 117.7(2) . . ?
C29 C30 C50 119.2(2) . . ?
C30 C31 C13 120.78(19) . . ?
C30 C31 C32 122.5(2) . . ?
C13 C31 C32 107.47(19) . . ?
C52 C32 C33 119.2(2) . . ?
C52 C32 C31 120.3(2) . . ?
C33 C32 C31 108.60(19) . . ?
C34 C33 C32 119.2(2) . . ?
C34 C33 C14 120.33(19) . . ?
C32 C33 C14 107.25(19) . . ?
C33 C34 C54 121.2(2) . . ?
C33 C34 C35 119.16(19) . . ?
C54 C34 C35 109.1(2) . . ?
C16 C35 C36 119.7(2) . . ?
C16 C35 C34 120.16(19) . . ?
C36 C35 C34 108.90(19) . . ?
C37 C36 C35 119.0(2) . . ?
C37 C36 C55 123.1(2) . . ?
C35 C36 C55 110.16(19) . . ?
C36 C37 C18 120.7(2) . . ?
C36 C37 C38 121.4(2) . . ?
C18 C37 C38 106.7(2) . . ?
C57 C38 C39 120.0(2) . . ?
C57 C38 C37 119.3(2) . . ?
C39 C38 C37 108.1(2) . . ?
C19 C39 C40 121.7(2) . . ?
C19 C39 C38 108.1(2) . . ?
C40 C39 C38 121.1(2) . . ?
C41 C40 C39 116.3(2) . . ?
C41 C40 C59 117.8(2) . . ?
C39 C40 C59 118.7(2) . . ?
C40 C41 C21 120.6(2) . . ?
C40 C41 C42 122.9(2) . . ?
C21 C41 C42 108.3(2) . . ?
C43 C42 C41 119.4(3) . . ?
C43 C42 C23 122.6(2) . . ?
C41 C42 C23 110.2(2) . . ?
C42 C43 C60 119.0(2) . . ?
C42 C43 C44 124.4(2) . . ?
C60 C43 C44 109.9(3) . . ?
C62 C44 C45 109.0(2) . . ?
C62 C44 C43 99.1(2) . . ?
C45 C44 C43 109.5(2) . . ?
C62 C44 C79 112.2(2) . . ?
C45 C44 C79 112.7(2) . . ?
C43 C44 C79 113.5(2) . . ?
C24 C45 C44 122.0(2) . . ?
C24 C45 C46 109.8(2) . . ?
C44 C45 C46 123.9(2) . . ?
C47 C46 C26 106.67(19) . . ?
C47 C46 C81 110.4(2) . . ?
C26 C46 C81 111.97(18) . . ?
C47 C46 C45 109.34(19) . . ?
C26 C46 C45 100.89(18) . . ?
C81 C46 C45 116.8(2) . . ?
C48 C47 C63 107.9(2) . . ?
C48 C47 C46 125.5(2) . . ?
C63 C47 C46 121.5(2) . . ?
C47 C48 C49 109.7(2) . . ?
C47 C48 C28 124.9(2) . . ?
C49 C48 C28 121.2(2) . . ?
C50 C49 C64 121.1(2) . . ?
C50 C49 C48 123.4(2) . . ?
C64 C49 C48 107.4(2) . . ?
C49 C50 C51 116.0(2) . . ?
C49 C50 C30 118.0(2) . . ?
C51 C50 C30 118.8(2) . . ?
C66 C51 C50 122.1(3) . . ?
C66 C51 C52 108.8(2) . . ?
C50 C51 C52 121.8(2) . . ?
C32 C52 C53 121.5(2) . . ?
C32 C52 C51 118.6(2) . . ?
C53 C52 C51 109.6(2) . . ?
C54 C53 C52 119.4(2) . . ?
C54 C53 C67 124.1(2) . . ?
C52 C53 C67 108.2(2) . . ?
C53 C54 C34 119.3(2) . . ?
C53 C54 C55 123.4(2) . . ?
C34 C54 C55 109.10(19) . . ?
C56 C55 C54 107.8(2) . . ?
C56 C55 C36 109.0(2) . . ?
C54 C55 C36 100.58(18) . . ?
C56 C55 C83 112.4(2) . . ?
C54 C55 C83 114.9(2) . . ?
C36 C55 C83 111.5(2) . . ?
C68 C56 C57 107.1(2) . . ?
C68 C56 C55 125.2(2) . . ?
C57 C56 C55 122.4(2) . . ?
C38 C57 C58 119.2(2) . . ?
C38 C57 C56 120.6(2) . . ?
C58 C57 C56 108.2(2) . . ?
C69 C58 C59 121.6(2) . . ?
C69 C58 C57 106.8(3) . . ?
C59 C58 C57 122.0(2) . . ?
C60 C59 C58 116.5(3) . . ?
C60 C59 C40 117.7(3) . . ?
C58 C59 C40 118.6(2) . . ?
C59 C60 C61 120.2(3) . . ?
C59 C60 C43 122.5(3) . . ?
C61 C60 C43 109.1(2) . . ?
C70 C61 C60 121.8(2) . . ?
C70 C61 C62 122.5(3) . . ?
C60 C61 C62 107.6(3) . . ?
C63 C62 C61 118.6(3) . . ?
C63 C62 C44 123.8(2) . . ?
C61 C62 C44 111.0(2) . . ?
C62 C63 C64 120.3(2) . . ?
C62 C63 C47 123.3(3) . . ?
C64 C63 C47 107.5(2) . . ?
C49 C64 C65 122.1(3) . . ?
C49 C64 C63 107.5(2) . . ?
C65 C64 C63 122.1(2) . . ?
C66 C65 C64 115.7(2) . . ?
C66 C65 C70 120.0(2) . . ?
C64 C65 C70 117.7(3) . . ?
C65 C66 C51 120.8(2) . . ?
C65 C66 C67 124.1(2) . . ?
C51 C66 C67 109.6(2) . . ?
C68 C67 C53 108.2(2) . . ?
C68 C67 C85 105.7(2) . . ?
C53 C67 C85 123.0(3) . . ?
C68 C67 C66 108.8(2) . . ?
C53 C67 C66 101.81(19) . . ?
C85 C67 C66 108.8(2) . . ?
C68 C67 C85A 123.2(3) . . ?
C53 C67 C85A 97.1(4) . . ?
C85 C67 C85A 26.3(3) . . ?
C66 C67 C85A 114.6(3) . . ?
C56 C68 C69 110.1(2) . . ?
C56 C68 C67 124.3(3) . . ?
C69 C68 C67 121.4(2) . . ?
C58 C69 C70 121.2(3) . . ?
C58 C69 C68 107.8(2) . . ?
C70 C69 C68 122.4(2) . . ?
C61 C70 C69 116.6(3) . . ?
C61 C70 C65 118.1(2) . . ?
C69 C70 C65 118.0(3) . . ?
F71A C71 F71B 106.96(18) . . ?
F71A C71 C72 106.02(17) . . ?
F71B C71 C72 107.32(18) . . ?
F71A C71 C1 110.36(17) . . ?
F71B C71 C1 107.78(16) . . ?
C72 C71 C1 117.90(19) . . ?
F72C C72 F72A 108.43(19) . . ?
F72C C72 F72B 108.4(2) . . ?
F72A C72 F72B 107.8(2) . . ?
F72C C72 C71 110.1(2) . . ?
F72A C72 C71 110.62(19) . . ?
F72B C72 C71 111.37(18) . . ?
F73A C73 F73B 106.50(16) . . ?
F73A C73 C74 106.52(17) . . ?
F73B C73 C74 106.82(17) . . ?
F73A C73 C4 111.25(16) . . ?
F73B C73 C4 108.02(17) . . ?
C74 C73 C4 117.17(17) . . ?
F74A C74 F74C 108.10(18) . . ?
F74A C74 F74B 108.08(19) . . ?
F74C C74 F74B 108.03(18) . . ?
F74A C74 C73 111.20(17) . . ?
F74C C74 C73 110.32(18) . . ?
F74B C74 C73 111.00(18) . . ?
C75A C75 F75C 87(2) . . ?
C75A C75 F75B 117(2) . . ?
F75C C75 F75B 116.1(7) . . ?
C75A C75 F75A 111(2) . . ?
F75C C75 F75A 24.3(5) . . ?
F75B C75 F75A 106.7(5) . . ?
C75A C75 C23 101(2) . . ?
F75C C75 C23 122.3(8) . . ?
F75B C75 C23 109.8(5) . . ?
F75A C75 C23 110.6(6) . . ?
C75A C75 C76 14(2) . . ?
F75C C75 C76 82.4(7) . . ?
F75B C75 C76 108.0(7) . . ?
F75A C75 C76 106.6(6) . . ?
C23 C75 C76 114.7(5) . . ?
C75A C75 C76A 80(2) . . ?
F75C C75 C76A 111.6(8) . . ?
F75B C75 C76A 37.5(4) . . ?
F75A C75 C76A 119.0(6) . . ?
C23 C75 C76A 126.1(6) . . ?
C76 C75 C76A 70.6(7) . . ?
C75A C75 F75D 5(2) . . ?
F75C C75 F75D 85.6(7) . . ?
F75B C75 F75D 122.0(6) . . ?
F75A C75 F75D 108.9(5) . . ?
C23 C75 F75D 98.5(4) . . ?
C76 C75 F75D 17.4(4) . . ?
C76A C75 F75D 84.9(5) . . ?
C75 C75A C76 159(3) . . ?
C75 C75A F75D 173(3) . . ?
C76 C75A F75D 25.8(6) . . ?
C75 C75A F75C 70(2) . . ?
C76 C75A F75C 101.7(13) . . ?
F75D C75A F75C 107.8(11) . . ?
C75 C75A C76A 80(2) . . ?
C76 C75A C76A 84.7(11) . . ?
F75D C75A C76A 106.2(9) . . ?
F75C C75A C76A 107.1(10) . . ?
C75 C75A F75A 51(2) . . ?
C76 C75A F75A 120.2(13) . . ?
F75D C75A F75A 125.3(10) . . ?
F75C C75A F75A 18.7(6) . . ?
C76A C75A F75A 104.5(8) . . ?
C75 C75A F75B 46.4(19) . . ?
C76 C75A F75B 118.7(12) . . ?
F75D C75A F75B 140.1(10) . . ?
F75C C75A F75B 94.6(9) . . ?
C76A C75A F75B 34.3(4) . . ?
F75A C75A F75B 83.1(6) . . ?
C75 C75A C23 61(2) . . ?
C76 C75A C23 138.9(11) . . ?
F75D C75A C23 114.8(9) . . ?
F75C C75A C23 105.8(9) . . ?
C76A C75A C23 114.7(9) . . ?
F75A C75A C23 90.9(6) . . ?
F75B C75A C23 88.9(6) . . ?
C75 C75A F76B 145(3) . . ?
C76 C75A F76B 39.9(8) . . ?
F75D C75A F76B 39.8(5) . . ?
F75C C75A F76B 141.7(10) . . ?
C76A C75A F76B 75.1(6) . . ?
F75A C75A F76B 160.0(9) . . ?
F75B C75A F76B 104.3(7) . . ?
C23 C75A F76B 107.5(8) . . ?
C75 C75A F76A 146(3) . . ?
C76 C75A F76A 44.3(8) . . ?
F75D C75A F76A 29.0(4) . . ?
F75C C75A F76A 82.4(8) . . ?
C76A C75A F76A 128.5(8) . . ?
F75A C75A F76A 98.2(7) . . ?
F75B C75A F76A 160.6(9) . . ?
C23 C75A F76A 110.4(7) . . ?
F76B C75A F76A 68.7(5) . . ?
F75D C76 C75A 106(2) . . ?
F75D C76 F76B 70.0(13) . . ?
C75A C76 F76B 108.7(12) . . ?
F75D C76 F76C 132.4(18) . . ?
C75A C76 F76C 117.8(9) . . ?
F76B C76 F76C 110.1(9) . . ?
F75D C76 F76A 39.3(13) . . ?
C75A C76 F76A 103.9(12) . . ?
F76B C76 F76A 107.6(7) . . ?
F76C C76 F76A 108.1(7) . . ?
F75D C76 C75 112.5(18) . . ?
C75A C76 C75 6.9(9) . . ?
F76B C76 C75 111.7(7) . . ?
F76C C76 C75 111.0(6) . . ?
F76A C76 C75 108.2(8) . . ?
F75D C76 C76A 146.5(17) . . ?
C75A C76 C76A 60.0(9) . . ?
F76B C76 C76A 85.6(7) . . ?
F76C C76 C76A 76.8(6) . . ?
F76A C76 C76A 162.5(9) . . ?
C75 C76 C76A 55.1(5) . . ?
F75D C76 F75C 112.8(19) . . ?
C75A C76 F75C 45.0(10) . . ?
F76B C76 F75C 153.7(8) . . ?
F76C C76 F75C 87.6(6) . . ?
F76A C76 F75C 83.8(7) . . ?
C75 C76 F75C 42.2(5) . . ?
C76A C76 F75C 79.6(6) . . ?
F75B C76A F76F 33.8(4) . . ?
F75B C76A F76E 122.9(7) . . ?
F76F C76A F76E 109.3(6) . . ?
F75B C76A F76D 123.2(8) . . ?
F76F C76A F76D 108.4(7) . . ?
F76E C76A F76D 107.2(7) . . ?
F75B C76A C75A 79.0(7) . . ?
F76F C76A C75A 112.9(8) . . ?
F76E C76A C75A 109.4(8) . . ?
F76D C76A C75A 109.6(7) . . ?
F75B C76A C75 59.8(6) . . ?
F76F C76A C75 93.6(7) . . ?
F76E C76A C75 116.1(6) . . ?
F76D C76A C75 120.8(6) . . ?
C75A C76A C75 19.4(4) . . ?
F75B C76A C76 114.1(7) . . ?
F76F C76A C76 147.8(8) . . ?
F76E C76A C76 86.2(6) . . ?
F76D C76A C76 92.7(6) . . ?
C75A C76A C76 35.3(6) . . ?
C75 C76A C76 54.3(5) . . ?
F77A C77 F77B 106.83(19) . . ?
F77A C77 C78 106.08(18) . . ?
F77B C77 C78 107.42(19) . . ?
F77A C77 C28 110.71(18) . . ?
F77B C77 C28 108.23(18) . . ?
C78 C77 C28 117.09(18) . . ?
F78B C78 F78C 107.95(18) . . ?
F78B C78 F78A 108.85(19) . . ?
F78C C78 F78A 108.16(19) . . ?
F78B C78 C77 110.61(19) . . ?
F78C C78 C77 109.99(19) . . ?
F78A C78 C77 111.18(18) . . ?
F79A C79 F79B 109.1(3) . . ?
F79A C79 C80 105.9(2) . . ?
F79B C79 C80 105.5(3) . . ?
F79A C79 C44 108.4(2) . . ?
F79B C79 C44 109.9(3) . . ?
C80 C79 C44 117.7(3) . . ?
F80A C80 F80C 108.6(2) . . ?
F80A C80 F80B 107.9(3) . . ?
F80C C80 F80B 108.2(2) . . ?
F80A C80 C79 112.5(2) . . ?
F80C C80 C79 109.9(3) . . ?
F80B C80 C79 109.7(2) . . ?
F82B C81 F82A 107.2(2) . . ?
F82B C81 C82 106.3(2) . . ?
F82A C81 C82 107.0(2) . . ?
F82B C81 C46 107.72(19) . . ?
F82A C81 C46 109.9(2) . . ?
C82 C81 C46 118.1(2) . . ?
F81A C82 F81B 107.8(3) . . ?
F81A C82 F82C 108.2(2) . . ?
F81B C82 F82C 107.9(2) . . ?
F81A C82 C81 112.0(2) . . ?
F81B C82 C81 111.1(2) . . ?
F82C C82 C81 109.7(3) . . ?
F83B C83 F83A 107.3(2) . . ?
F83B C83 C84 106.8(2) . . ?
F83A C83 C84 106.5(2) . . ?
F83B C83 C55 109.9(2) . . ?
F83A C83 C55 108.6(2) . . ?
C84 C83 C55 117.3(2) . . ?
F84A C84 F84C 108.1(2) . . ?
F84A C84 F84B 107.3(2) . . ?
F84C C84 F84B 107.2(2) . . ?
F84A C84 C83 111.3(2) . . ?
F84C C84 C83 111.7(2) . . ?
F84B C84 C83 111.0(2) . . ?
C85A C85 C86A 102.7(9) . . ?
C85A C85 F85B 78.2(7) . . ?
C86A C85 F85B 106.2(5) . . ?
C85A C85 F85A 154.8(8) . . ?
C86A C85 F85A 52.2(4) . . ?
F85B C85 F85A 104.3(3) . . ?
C85A C85 C86 49.6(7) . . ?
C86A C85 C86 56.1(5) . . ?
F85B C85 C86 106.5(4) . . ?
F85A C85 C86 107.0(3) . . ?
C85A C85 C67 88.1(7) . . ?
C86A C85 C67 144.2(5) . . ?
F85B C85 C67 109.4(3) . . ?
F85A C85 C67 113.8(3) . . ?
C86 C85 C67 115.0(3) . . ?
C85A C85 F85C 56.3(8) . . ?
C86A C85 F85C 110.3(6) . . ?
F85B C85 F85C 22.0(4) . . ?
F85A C85 F85C 124.5(5) . . ?
C86 C85 F85C 90.7(5) . . ?
C67 C85 F85C 104.0(5) . . ?
C85 C85A C86 101.5(9) . . ?
C85 C85A F85C 96.3(9) . . ?
C86 C85A F85C 123.3(8) . . ?
C85 C85A F85B 70.2(7) . . ?
C86 C85A F85B 125.7(7) . . ?
F85C C85A F85B 26.2(4) . . ?
C85 C85A C86A 48.7(7) . . ?
C86 C85A C86A 55.9(5) . . ?
F85C C85A C86A 106.3(8) . . ?
F85B C85A C86A 87.1(6) . . ?
C85 C85A F86A 153.3(10) . . ?
C86 C85A F86A 52.3(4) . . ?
F85C C85A F86A 103.1(7) . . ?
F85B C85A F86A 126.9(6) . . ?
C86A C85A F86A 107.4(6) . . ?
C85 C85A C67 65.7(7) . . ?
C86 C85A C67 127.2(6) . . ?
F85C C85A C67 109.3(7) . . ?
F85B C85A C67 99.0(5) . . ?
C86A C85A C67 107.0(6) . . ?
F86A C85A C67 122.8(5) . . ?
C85A C86 F86A 79.2(5) . . ?
C85A C86 C86A 75.4(6) . . ?
F86A C86 C86A 152.0(5) . . ?
C85A C86 F86C 125.3(5) . . ?
F86A C86 F86C 109.4(3) . . ?
C86A C86 F86C 94.9(5) . . ?
C85A C86 F86B 119.5(5) . . ?
F86A C86 F86B 111.3(3) . . ?
C86A C86 F86B 72.5(4) . . ?
F86C C86 F86B 107.4(3) . . ?
C85A C86 C85 28.8(4) . . ?
F86A C86 C85 107.9(3) . . ?
C86A C86 C85 48.3(4) . . ?
F86C C86 C85 111.0(3) . . ?
F86B C86 C85 109.9(3) . . ?
C85A C86 F86D 113.3(6) . . ?
F86A C86 F86D 153.1(4) . . ?
C86A C86 F86D 52.3(5) . . ?
F86C C86 F86D 43.8(3) . . ?
F86B C86 F86D 83.9(3) . . ?
C85 C86 F86D 85.9(3) . . ?
C85A C86 F86E 97.5(5) . . ?
F86A C86 F86E 128.4(3) . . ?
C86A C86 F86E 45.8(4) . . ?
F86C C86 F86E 113.6(3) . . ?
F86B C86 F86E 28.5(2) . . ?
C85 C86 F86E 82.1(3) . . ?
F86D C86 F86E 75.3(3) . . ?
C85 C86A F85A 75.7(6) . . ?
C85 C86A C86 75.6(5) . . ?
F85A C86A C86 147.7(7) . . ?
C85 C86A F86D 118.1(7) . . ?
F85A C86A F86D 105.7(7) . . ?
C86 C86A F86D 75.6(6) . . ?
C85 C86A F86E 126.4(8) . . ?
F85A C86A F86E 118.7(7) . . ?
C86 C86A F86E 90.4(6) . . ?
F86D C86A F86E 107.3(7) . . ?
C85 C86A C85A 28.7(4) . . ?
F85A C86A C85A 104.4(7) . . ?
C86 C86A C85A 48.7(5) . . ?
F86D C86A C85A 111.0(7) . . ?
F86E C86A C85A 109.7(7) . . ?
C85 C86A F86B 117.1(7) . . ?
F85A C86A F86B 156.2(7) . . ?
C86 C86A F86B 54.6(4) . . ?
F86D C86A F86B 86.4(5) . . ?
F86E C86A F86B 37.5(4) . . ?
C85A C86A F86B 89.7(6) . . ?

loop_
_geom_bond_atom_site_label_1
_geom_bond_atom_site_label_2
_geom_bond_distance
_geom_bond_site_symmetry_2
_geom_bond_publ_flag
F71A C71 1.353(2) . ?
F71B C71 1.356(3) . ?
F72A C72 1.325(3) . ?
F72B C72 1.328(3) . ?
F72C C72 1.324(3) . ?
F73A C73 1.345(2) . ?
F73B C73 1.357(2) . ?
F74A C74 1.321(3) . ?
F74B C74 1.322(3) . ?
F74C C74 1.322(3) . ?
F75A F75C 0.559(10) . ?
F75A C75 1.358(9) . ?
F75A C75A 1.620(14) . ?
F75B F76F 0.752(6) . ?
F75B C76A 0.947(9) . ?
F75B C75 1.345(8) . ?
F75B C75A 1.650(13) . ?
F75C C75 1.245(14) . ?
F75C C75A 1.327(19) . ?
F75C C76 1.838(14) . ?
F75D C76 0.597(9) . ?
F75D F76A 0.979(7) . ?
F75D F76B 1.206(8) . ?
F75D C75A 1.324(14) . ?
F75D F76C 1.768(9) . ?
F75D C75 1.841(11) . ?
F76A C76 1.366(11) . ?
F76A C75A 1.898(13) . ?
F76B C76 1.272(10) . ?
F76B F76D 1.746(8) . ?
F76B C75A 1.877(13) . ?
F76C C76 1.309(8) . ?
F76C F76E 1.389(6) . ?
F76D C76A 1.342(9) . ?
F76E C76A 1.330(9) . ?
F76F C76A 1.323(11) . ?
F77A C77 1.346(3) . ?
F77B C77 1.353(3) . ?
F78A C78 1.325(3) . ?
F78B C78 1.322(3) . ?
F78C C78 1.323(3) . ?
F79A C79 1.345(4) . ?
F79B C79 1.348(4) . ?
F80A C80 1.303(3) . ?
F80B C80 1.336(4) . ?
F80C C80 1.323(3) . ?
F81A C82 1.330(3) . ?
F81B C82 1.331(3) . ?
F82A C81 1.351(3) . ?
F82B C81 1.350(3) . ?
F82C C82 1.333(3) . ?
F83A C83 1.357(3) . ?
F83B C83 1.348(3) . ?
F84A C84 1.324(3) . ?
F84B C84 1.336(3) . ?
F84C C84 1.327(3) . ?
F85A C86A 1.174(8) . ?
F85A C85 1.439(5) . ?
F85B F85C 0.624(9) . ?
F85B C85 1.341(6) . ?
F85B C85A 1.395(9) . ?
F85C C85A 1.352(14) . ?
F85C C85 1.615(11) . ?
F86A C86 1.249(4) . ?
F86A C85A 1.551(10) . ?
F86B F86E 0.954(7) . ?
F86B C86 1.331(4) . ?
F86B C86A 1.557(9) . ?
F86C F86D 1.119(7) . ?
F86C C86 1.324(4) . ?
F86D C86A 1.306(10) . ?
F86D C86 1.599(7) . ?
F86E C86A 1.350(10) . ?
F86E C86 1.883(7) . ?
C1 C2 1.529(3) . ?
C1 C9 1.537(3) . ?
C1 C71 1.553(3) . ?
C1 C6 1.554(3) . ?
C2 C3 1.378(3) . ?
C2 C12 1.458(3) . ?
C3 C15 1.435(3) . ?
C3 C4 1.558(3) . ?
C4 C5 1.533(3) . ?
C4 C17 1.538(3) . ?
C4 C73 1.559(3) . ?
C5 C6 1.375(3) . ?
C5 C20 1.451(3) . ?
C6 C7 1.430(3) . ?
C7 C22 1.371(3) . ?
C7 C8 1.458(3) . ?
C8 C25 1.387(3) . ?
C8 C9 1.405(3) . ?
C9 C10 1.381(3) . ?
C10 C27 1.428(3) . ?
C10 C11 1.458(3) . ?
C11 C29 1.391(3) . ?
C11 C12 1.427(3) . ?
C12 C13 1.405(3) . ?
C13 C14 1.428(3) . ?
C13 C31 1.442(3) . ?
C14 C15 1.385(3) . ?
C14 C33 1.448(3) . ?
C15 C16 1.442(3) . ?
C16 C35 1.405(3) . ?
C16 C17 1.409(3) . ?
C17 C18 1.374(3) . ?
C18 C37 1.432(3) . ?
C18 C19 1.458(3) . ?
C19 C39 1.412(3) . ?
C19 C20 1.417(3) . ?
C20 C21 1.422(3) . ?
C21 C22 1.412(3) . ?
C21 C41 1.435(3) . ?
C22 C23 1.532(3) . ?
C23 C75 1.512(8) . ?
C23 C24 1.521(3) . ?
C23 C42 1.530(4) . ?
C23 C75A 1.691(14) . ?
C24 C45 1.342(4) . ?
C24 C25 1.467(3) . ?
C25 C26 1.414(3) . ?
C26 C27 1.385(3) . ?
C26 C46 1.538(3) . ?
C27 C28 1.537(3) . ?
C28 C48 1.510(3) . ?
C28 C29 1.540(3) . ?
C28 C77 1.560(3) . ?
C29 C30 1.425(3) . ?
C30 C31 1.396(3) . ?
C30 C50 1.473(3) . ?
C31 C32 1.449(3) . ?
C32 C52 1.384(3) . ?
C32 C33 1.428(3) . ?
C33 C34 1.392(3) . ?
C34 C54 1.440(3) . ?
C34 C35 1.448(3) . ?
C35 C36 1.417(3) . ?
C36 C37 1.378(3) . ?
C36 C55 1.547(3) . ?
C37 C38 1.466(3) . ?
C38 C57 1.381(3) . ?
C38 C39 1.453(4) . ?
C39 C40 1.430(3) . ?
C40 C41 1.405(4) . ?
C40 C59 1.447(4) . ?
C41 C42 1.435(3) . ?
C42 C43 1.357(4) . ?
C43 C60 1.442(4) . ?
C43 C44 1.542(4) . ?
C44 C62 1.528(4) . ?
C44 C45 1.534(3) . ?
C44 C79 1.560(3) . ?
C45 C46 1.566(3) . ?
C46 C47 1.497(4) . ?
C46 C81 1.555(3) . ?
C47 C48 1.358(4) . ?
C47 C63 1.465(3) . ?
C48 C49 1.457(3) . ?
C49 C50 1.394(4) . ?
C49 C64 1.416(3) . ?
C50 C51 1.424(3) . ?
C51 C66 1.413(4) . ?
C51 C52 1.448(4) . ?
C52 C53 1.439(3) . ?
C53 C54 1.372(4) . ?
C53 C67 1.536(4) . ?
C54 C55 1.545(3) . ?
C55 C56 1.515(4) . ?
C55 C83 1.552(3) . ?
C56 C68 1.361(4) . ?
C56 C57 1.465(4) . ?
C57 C58 1.452(4) . ?
C58 C69 1.406(4) . ?
C58 C59 1.420(4) . ?
C59 C60 1.417(4) . ?
C60 C61 1.427(4) . ?
C61 C70 1.410(4) . ?
C61 C62 1.447(4) . ?
C62 C63 1.364(4) . ?
C63 C64 1.436(4) . ?
C64 C65 1.416(3) . ?
C65 C66 1.402(4) . ?
C65 C70 1.461(4) . ?
C66 C67 1.540(4) . ?
C67 C68 1.508(4) . ?
C67 C85 1.540(4) . ?
C67 C85A 1.689(8) . ?
C68 C69 1.463(4) . ?
C69 C70 1.414(4) . ?
C71 C72 1.537(3) . ?
C73 C74 1.545(3) . ?
C75 C75A 0.520(10) . ?
C75 C76 1.528(10) . ?
C75 C76A 1.543(12) . ?
C75A C76 1.031(16) . ?
C75A C76A 1.543(15) . ?
C76 C76A 1.774(13) . ?
C77 C78 1.531(3) . ?
C79 C80 1.540(4) . ?
C81 C82 1.521(4) . ?
C83 C84 1.531(4) . ?
C85 C85A 0.748(8) . ?
C85 C86A 1.171(9) . ?
C85 C86 1.519(5) . ?
C85A C86 1.181(9) . ?
C85A C86A 1.521(12) . ?
C86 C86A 1.303(9) . ?
